data_2241028
loop_
_publ_author_name
'Chainok, Kittipong'
'Kielar, Filip'

_publ_section_title
;
 Crystal structure of
 <i>trans</i>-bis{4-bromo-<i>N</i>-[(pyridin-2-yl)methylidene]aniline-\k^2^<i>N</i>,<i>N</i>'}dichloridoruthenium(II)
;
_journal_coeditor_code WM5204
_journal_issue 9
_journal_name_full 'Acta Crystallographica Section E'
_journal_page_first 1067
_journal_page_last 1069
_journal_paper_doi 10.1107/S205698901501556X
_journal_volume 71
_journal_year 2015
_chemical_formula_iupac '[Ru Cl2 (C12 H9 Br N2)]'
_chemical_formula_moiety 'C24 H18 Br2 Cl2 N4 Ru'
_chemical_formula_sum 'C24 H18 Br2 Cl2 N4 Ru'
_chemical_formula_weight 694.21
_chemical_name_systematic
;
<i>trans</i>-Bis{4-bromo-<i>N</i>-[(pyridin-2-yl)methylidene]aniline-\
\k^2^<i>N</i>,<i>N</i>'}dichloridoruthenium(II)
;
_space_group_crystal_system monoclinic
_space_group_IT_number 14
_space_group_name_Hall '-P 2ybc'
_space_group_name_H-M_alt 'P 1 21/c 1'
_symmetry_space_group_name_Hall '-P 2ybc'
_symmetry_space_group_name_H-M 'P 1 21/c 1'
_atom_sites_solution_hydrogens geom
_atom_sites_solution_primary direct
_audit_creation_method
;
Olex2 1.2
(compiled 2015.01.26 svn.r3150 for OlexSys, GUI svn.r4998)
;
_cell_angle_alpha 90
_cell_angle_beta 100.091(2)
_cell_angle_gamma 90
_cell_formula_units_Z 2
_cell_length_a 12.3270(7)
_cell_length_b 13.3114(7)
_cell_length_c 7.9673(4)
_cell_measurement_reflns_used 4475
_cell_measurement_temperature 296
_cell_measurement_theta_max 25.39
_cell_measurement_theta_min 3.01
_cell_volume 1287.13(12)
_computing_cell_refinement
;
SAINT (Bruker, 2014)
;
_computing_data_collection
;
APEX2 (Bruker, 2014)
;
_computing_data_reduction
;
SAINT (Bruker, 2014)
;
_computing_molecular_graphics
;
OLEX2 (Dolomanov <i>et al.</i>,  2009)
;
_computing_publication_material
;
publCIF (Westrip, 2010) and enCIFer (Allen <i>et al.</i>, 2004)
;
_computing_structure_refinement
;
SHELXL2007 (Sheldrick, 2015<i>b</i>)
;
_computing_structure_solution
;
<i>SHELXT</i> (Sheldrick, 2015<i>a</i>)
;
_diffrn_ambient_temperature 296.0
_diffrn_measured_fraction_theta_full 0.997
_diffrn_measured_fraction_theta_max 0.995
_diffrn_measurement_device_type 'Bruker APEXII CCD'
_diffrn_measurement_method '\f and \w scans'
_diffrn_radiation_type MoK\a
_diffrn_radiation_wavelength 0.71073
_diffrn_reflns_av_R_equivalents 0.0537
_diffrn_reflns_limit_h_max 14
_diffrn_reflns_limit_h_min -14
_diffrn_reflns_limit_k_max 16
_diffrn_reflns_limit_k_min -16
_diffrn_reflns_limit_l_max 9
_diffrn_reflns_limit_l_min -9
_diffrn_reflns_number 15951
_diffrn_reflns_theta_full 25.000
_diffrn_reflns_theta_max 25.554
_diffrn_reflns_theta_min 3.014
_diffrn_standards_number 0
_exptl_absorpt_coefficient_mu 3.941
_exptl_absorpt_correction_T_max 0.7452
_exptl_absorpt_correction_T_min 0.5492
_exptl_absorpt_correction_type multi-scan
_exptl_absorpt_process_details
;
(<i>SADABS</i>; Bruker, 2014)
;
_exptl_crystal_colour green
_exptl_crystal_density_diffrn 1.791
_exptl_crystal_description block
_exptl_crystal_F_000 676
_exptl_crystal_size_max 0.26
_exptl_crystal_size_mid 0.20
_exptl_crystal_size_min 0.18
_refine_diff_density_max 0.963
_refine_diff_density_min -1.291
_refine_ls_extinction_method none
_refine_ls_goodness_of_fit_ref 1.041
_refine_ls_hydrogen_treatment constr
_refine_ls_matrix_type full
_refine_ls_number_parameters 170
_refine_ls_number_reflns 2391
_refine_ls_number_restraints 73
_refine_ls_restrained_S_all 1.027
_refine_ls_R_factor_all 0.0733
_refine_ls_R_factor_gt 0.0544
_refine_ls_shift/su_max 0.000
_refine_ls_shift/su_mean 0.000
_refine_ls_structure_factor_coef Fsqd
_refine_ls_weighting_details 'w=1/[\s^2^(Fo^2^)+(0.0854P)^2^+2.5770P] where P=(Fo^2^+2Fc^2^)/3'
_refine_ls_weighting_scheme calc
_refine_ls_wR_factor_gt 0.1382
_refine_ls_wR_factor_ref 0.1524
_reflns_number_gt 1844
_reflns_number_total 2391
_reflns_threshold_expression 'I > 2\s(I)'
_cod_data_source_file wm5204sup1.cif
_cod_data_source_block I
_cod_database_code 2241028
_shelx_space_group_comment
;
The symmetry employed for this shelxl refinement is uniquely defined
by the following loop, which should always be used as a source of
symmetry information in preference to the above space-group names.
They are only intended as comments.
;
_shelx_estimated_absorpt_t_min 0.427
_shelx_estimated_absorpt_t_max 0.537

loop_
_space_group_symop_operation_xyz
'x, y, z'
'-x, y+1/2, -z+1/2'
'-x, -y, -z'
'x, -y-1/2, z-1/2'

loop_
_atom_site_type_symbol
_atom_site_label
_atom_site_fract_x
_atom_site_fract_y
_atom_site_fract_z
_atom_site_U_iso_or_equiv
_atom_site_adp_type
_atom_site_calc_flag
_atom_site_occupancy
_atom_site_disorder_assembly
_atom_site_disorder_group
Ru Ru1 0.5000 0.5000 0.0000 0.0438(2) Uani d 1 . .
Cl Cl1 0.58971(14) 0.46179(12) 0.28373(18) 0.0584(4) Uani d 1 . .
Br Br1 -0.03134(9) 0.59834(15) 0.3013(2) 0.1661(8) Uani d 1 . .
N N1 0.6046(4) 0.6219(4) -0.0113(6) 0.0497(11) Uani d 1 . .
N N2 0.4128(4) 0.6192(4) 0.0781(6) 0.0503(11) Uani d 1 . .
C C7 0.3075(5) 0.6159(5) 0.1302(8) 0.0563(14) Uani d 1 . .
C C8 0.3001(6) 0.5804(5) 0.2904(8) 0.0631(16) Uani d 1 . .
H H8 0.3635 0.5596 0.3632 0.076 Uiso calc 1 . .
C C6 0.4524(6) 0.7073(5) 0.0614(8) 0.0600(16) Uani d 1 . .
H H6 0.4143 0.7650 0.0817 0.072 Uiso calc 1 . .
C C5 0.5584(5) 0.7125(4) 0.0100(8) 0.0555(14) Uani d 1 . .
C C9 0.2001(7) 0.5755(6) 0.3439(10) 0.079(2) Uani d 1 . .
H H9 0.1950 0.5530 0.4528 0.094 Uiso calc 1 . .
C C3 0.7127(7) 0.8027(6) -0.0497(11) 0.080(2) Uani d 1 . .
H H3 0.7478 0.8626 -0.0679 0.096 Uiso calc 1 . .
C C4 0.6092(7) 0.8027(5) -0.0099(10) 0.075(2) Uani d 1 . .
H H4 0.5736 0.8630 0.0035 0.090 Uiso calc 1 . .
C C1 0.7073(6) 0.6224(5) -0.0410(10) 0.0713(19) Uani d 1 . .
H H1 0.7433 0.5616 -0.0482 0.086 Uiso calc 1 . .
C C10 0.1078(7) 0.6047(8) 0.2316(13) 0.095(3) Uani d 1 . .
C C11B 0.113(3) 0.624(4) 0.061(3) 0.087(7) Uani d 0.50(9) A 2
H H11B 0.0484 0.6332 -0.0171 0.105 Uiso calc 0.50(9) A 2
C C2 0.7629(7) 0.7123(6) -0.0620(11) 0.082(2) Uani d 1 . .
H H2 0.8344 0.7102 -0.0844 0.099 Uiso calc 1 . .
C C12B 0.2127(19) 0.630(4) 0.010(4) 0.078(7) Uani d 0.50(9) A 2
H H12B 0.2170 0.6422 -0.1035 0.093 Uiso calc 0.50(9) A 2
C C12A 0.2157(19) 0.661(3) 0.035(6) 0.077(7) Uani d 0.50(9) A 1
H H12A 0.2222 0.6925 -0.0674 0.092 Uiso calc 0.50(9) A 1
C C11A 0.116(3) 0.660(4) 0.087(5) 0.095(8) Uani d 0.50(9) A 1
H H11A 0.0561 0.6956 0.0276 0.114 Uiso calc 0.50(9) A 1

loop_
_atom_site_aniso_label
_atom_site_aniso_U_11
_atom_site_aniso_U_22
_atom_site_aniso_U_33
_atom_site_aniso_U_12
_atom_site_aniso_U_13
_atom_site_aniso_U_23
Ru1 0.0540(4) 0.0368(3) 0.0405(4) 0.0017(3) 0.0078(3) 0.0008(3)
Cl1 0.0767(10) 0.0531(8) 0.0423(7) 0.0036(8) 0.0016(6) 0.0044(6)
Br1 0.0811(7) 0.2433(19) 0.1885(15) 0.0388(9) 0.0645(8) 0.0555(13)
N1 0.061(3) 0.043(3) 0.046(3) -0.002(2) 0.011(2) -0.002(2)
N2 0.061(3) 0.048(3) 0.041(2) 0.004(2) 0.008(2) 0.000(2)
C7 0.063(3) 0.053(3) 0.054(3) 0.015(3) 0.012(3) 0.001(3)
C8 0.063(4) 0.074(4) 0.052(4) 0.011(3) 0.010(3) 0.008(3)
C6 0.073(4) 0.041(3) 0.065(4) 0.007(3) 0.011(3) -0.001(3)
C5 0.067(4) 0.041(3) 0.057(3) 0.000(3) 0.006(3) 0.005(3)
C9 0.078(5) 0.090(5) 0.072(5) 0.005(4) 0.026(4) 0.007(4)
C3 0.080(5) 0.057(4) 0.102(6) -0.015(4) 0.013(4) 0.004(4)
C4 0.081(5) 0.046(4) 0.097(6) -0.003(4) 0.014(4) 0.010(3)
C1 0.069(4) 0.051(4) 0.097(5) -0.001(3) 0.024(4) -0.006(3)
C10 0.063(4) 0.123(7) 0.106(6) 0.029(5) 0.033(4) 0.023(5)
C11B 0.064(7) 0.112(18) 0.084(8) 0.034(12) 0.009(8) 0.014(10)
C2 0.067(4) 0.079(5) 0.105(6) -0.018(4) 0.026(4) -0.006(4)
C12B 0.069(8) 0.099(19) 0.064(9) 0.028(10) 0.010(5) 0.019(11)
C12A 0.071(8) 0.077(16) 0.081(12) 0.015(9) 0.010(7) 0.027(11)
C11A 0.061(7) 0.111(19) 0.111(12) 0.016(12) 0.009(10) 0.037(12)

loop_
_atom_type_symbol
_atom_type_description
_atom_type_scat_dispersion_real
_atom_type_scat_dispersion_imag
_atom_type_scat_source
C C 0.0033 0.0016 'International Tables Vol C Tables 4.2.6.8 and 6.1.1.4'
H H 0.0000 0.0000 'International Tables Vol C Tables 4.2.6.8 and 6.1.1.4'
Br Br -0.2901 2.4595 'International Tables Vol C Tables 4.2.6.8 and 6.1.1.4'
Cl Cl 0.1484 0.1585 'International Tables Vol C Tables 4.2.6.8 and 6.1.1.4'
N N 0.0061 0.0033 'International Tables Vol C Tables 4.2.6.8 and 6.1.1.4'
Ru Ru -1.2594 0.8363 'International Tables Vol C Tables 4.2.6.8 and 6.1.1.4'

loop_
_geom_angle_atom_site_label_1
_geom_angle_atom_site_label_2
_geom_angle_atom_site_label_3
_geom_angle_site_symmetry_1
_geom_angle_site_symmetry_3
_geom_angle
Cl1 Ru1 Cl1 3_665 . 180.0
N1 Ru1 Cl1 . . 91.11(14)
N1 Ru1 Cl1 3_665 . 88.89(14)
N1 Ru1 Cl1 3_665 3_665 91.11(14)
N1 Ru1 Cl1 . 3_665 88.89(14)
N1 Ru1 N1 . 3_665 180.0(2)
N2 Ru1 Cl1 3_665 3_665 93.28(13)
N2 Ru1 Cl1 3_665 . 86.71(13)
N2 Ru1 Cl1 . 3_665 86.72(13)
N2 Ru1 Cl1 . . 93.29(13)
N2 Ru1 N1 3_665 3_665 76.9(2)
N2 Ru1 N1 . . 76.9(2)
N2 Ru1 N1 3_665 . 103.1(2)
N2 Ru1 N1 . 3_665 103.1(2)
N2 Ru1 N2 . 3_665 180.0
C5 N1 Ru1 . . 114.3(4)
C1 N1 Ru1 . . 128.9(4)
C1 N1 C5 . . 116.9(5)
C7 N2 Ru1 . . 127.4(4)
C6 N2 Ru1 . . 116.1(4)
C6 N2 C7 . . 116.0(5)
C8 C7 N2 . . 119.3(5)
C8 C7 C12B . . 120.0(17)
C8 C7 C12A . . 118.5(18)
C12B C7 N2 . . 119.5(15)
C12A C7 N2 . . 121.5(17)
C7 C8 H8 . . 119.6
C9 C8 C7 . . 120.8(6)
C9 C8 H8 . . 119.6
N2 C6 H6 . . 121.5
N2 C6 C5 . . 117.0(6)
C5 C6 H6 . . 121.5
N1 C5 C6 . . 114.5(5)
N1 C5 C4 . . 123.5(6)
C4 C5 C6 . . 122.0(6)
C8 C9 H9 . . 121.0
C10 C9 C8 . . 118.0(7)
C10 C9 H9 . . 121.0
C4 C3 H3 . . 121.0
C2 C3 H3 . . 121.0
C2 C3 C4 . . 118.0(7)
C5 C4 H4 . . 120.4
C3 C4 C5 . . 119.3(7)
C3 C4 H4 . . 120.4
N1 C1 H1 . . 119.1
N1 C1 C2 . . 121.7(7)
C2 C1 H1 . . 119.1
C9 C10 Br1 . . 119.0(7)
C9 C10 C11B . . 120.9(15)
C9 C10 C11A . . 121.3(16)
C11B C10 Br1 . . 119.4(15)
C11A C10 Br1 . . 117.9(17)
C10 C11B H11B . . 120.0
C12B C11B C10 . . 120(3)
C12B C11B H11B . . 120.0
C3 C2 C1 . . 120.4(7)
C3 C2 H2 . . 119.8
C1 C2 H2 . . 119.8
C7 C12B H12B . . 120.7
C11B C12B C7 . . 119(3)
C11B C12B H12B . . 120.7
C7 C12A H12A . . 119.3
C11A C12A C7 . . 121(3)
C11A C12A H12A . . 119.3
C10 C11A H11A . . 121.4
C12A C11A C10 . . 117(3)
C12A C11A H11A . . 121.4

loop_
_geom_bond_atom_site_label_1
_geom_bond_atom_site_label_2
_geom_bond_site_symmetry_2
_geom_bond_distance
Ru1 Cl1 . 2.3908(14)
Ru1 Cl1 3_665 2.3907(14)
Ru1 N1 . 2.084(5)
Ru1 N1 3_665 2.084(5)
Ru1 N2 3_665 2.073(5)
Ru1 N2 . 2.073(5)
Br1 C10 . 1.895(8)
N1 C5 . 1.356(8)
N1 C1 . 1.328(8)
N2 C7 . 1.432(8)
N2 C6 . 1.286(8)
C7 C8 . 1.379(9)
C7 C12B . 1.387(15)
C7 C12A . 1.385(15)
C8 H8 . 0.9300
C8 C9 . 1.374(10)
C6 H6 . 0.9300
C6 C5 . 1.438(9)
C5 C4 . 1.376(9)
C9 H9 . 0.9300
C9 C10 . 1.374(12)
C3 H3 . 0.9300
C3 C4 . 1.367(11)
C3 C2 . 1.365(11)
C4 H4 . 0.9300
C1 H1 . 0.9300
C1 C2 . 1.403(10)
C10 C11B . 1.392(17)
C10 C11A . 1.391(17)
C11B H11B . 0.9300
C11B C12B . 1.365(17)
C2 H2 . 0.9300
C12B H12B . 0.9300
C12A H12A . 0.9300
C12A C11A . 1.364(17)
C11A H11A . 0.9300

loop_
_geom_hbond_atom_site_label_D
_geom_hbond_atom_site_label_H
_geom_hbond_atom_site_label_A
_geom_hbond_site_symmetry_A
_geom_hbond_distance_DH
_geom_hbond_distance_HA
_geom_hbond_distance_DA
_geom_hbond_angle_DHA
C8 H8 Cl1 3_666 0.93 2.79 3.472(7) 131.5
C6 H6 Cl1 2_655 0.93 2.83 3.673(7) 150.8
C3 H3 Br1 4_675 0.93 3.13 3.797(8) 130.6
C4 H4 Cl1 4_575 0.93 2.94 3.529(7) 122.1

loop_
_geom_torsion_atom_site_label_1
_geom_torsion_atom_site_label_2
_geom_torsion_atom_site_label_3
_geom_torsion_atom_site_label_4
_geom_torsion
Ru1 N1 C5 C6 8.8(7)
Ru1 N1 C5 C4 -173.2(6)
Ru1 N1 C1 C2 173.2(6)
Ru1 N2 C7 C8 76.6(7)
Ru1 N2 C7 C12B -91(3)
Ru1 N2 C7 C12A -113(3)
Ru1 N2 C6 C5 -7.1(8)
Br1 C10 C11B C12B 179.5(19)
Br1 C10 C11A C12A -178(2)
N1 C5 C4 C3 -1.4(11)
N1 C1 C2 C3 1.0(13)
N2 C7 C8 C9 -179.5(7)
N2 C7 C12B C11B 178.6(18)
N2 C7 C12A C11A -178(2)
N2 C6 C5 N1 -1.3(9)
N2 C6 C5 C4 -179.3(6)
C7 N2 C6 C5 179.7(6)
C7 C8 C9 C10 1.5(12)
C7 C12A C11A C10 -6(4)
C8 C7 C12B C11B 11(4)
C8 C7 C12A C11A -8(4)
C8 C9 C10 Br1 179.8(7)
C8 C9 C10 C11B 10(3)
C8 C9 C10 C11A -16(3)
C6 N2 C7 C8 -111.0(7)
C6 N2 C7 C12B 81(3)
C6 N2 C7 C12A 59(3)
C6 C5 C4 C3 176.3(7)
C5 N1 C1 C2 -4.5(11)
C9 C10 C11B C12B -10(4)
C9 C10 C11A C12A 18(5)
C4 C3 C2 C1 2.6(13)
C1 N1 C5 C6 -173.1(6)
C1 N1 C5 C4 4.8(10)
C10 C11B C12B C7 0(4)
C2 C3 C4 C5 -2.3(12)
C12B C7 C8 C9 -12(3)
C12A C7 C8 C9 10(3)

_cod_database_fobs_code 2241028
